data_4088367
loop_
_publ_author_name
'Jordan, Abraham J.'
'Wyss, Chelsea M.'
'Bacsa, John'
'Sadighi, Joseph P.'

_publ_section_title
;
 Synthesis and Reactivity of New Copper(I) Hydride Dimers
;
_journal_issue 5
_journal_name_full Organometallics
_journal_page_first 613
_journal_paper_doi 10.1021/acs.organomet.6b00025
_journal_volume 35
_journal_year 2016
_chemical_formula_moiety 'C36 H48 Cu N3'
_chemical_formula_sum 'C36 H48 Cu N3'
_chemical_formula_weight 586.31
_space_group_crystal_system monoclinic
_space_group_IT_number 14
_space_group_name_Hall '-P 2ybc'
_space_group_name_H-M_alt 'P 1 21/c 1'
_atom_sites_solution_hydrogens geom
_audit_creation_date 2015-08-07
_audit_creation_method
;
Olex2 1.2-dev
(compiled 2015.08.05 svn.r3207 for OlexSys, GUI svn.r5081)
;
_cell_angle_alpha 90
_cell_angle_beta 97.200(2)
_cell_angle_gamma 90
_cell_formula_units_Z 4
_cell_length_a 10.5381(13)
_cell_length_b 19.114(2)
_cell_length_c 16.3664(19)
_cell_measurement_reflns_used 9967
_cell_measurement_temperature 100(2)
_cell_measurement_theta_max 29.595
_cell_measurement_theta_min 2.473
_cell_volume 3270.6(7)
_computing_cell_refinement 'SAINT v8.34A (Bruker, 2013)'
_computing_data_collection 'APEX2 v2011.2-4 (Bruker, 2011)'
_computing_data_reduction 'SAINT v8.34A (Bruker, 2013)'
_computing_molecular_graphics 'Olex2 (Dolomanov et al., 2009)'
_computing_publication_material 'Olex2 (Dolomanov et al., 2009)'
_computing_structure_refinement 'SHELXL-97 (Sheldrick, 2008)'
_computing_structure_solution 'XT (Sheldrick, 2015)'
_diffrn_ambient_temperature 100(2)
_diffrn_detector_area_resol_mean 512
_diffrn_measured_fraction_theta_full 0.999
_diffrn_measured_fraction_theta_max 0.996
_diffrn_measurement_device_type 'Bruker APEX-II CCD'
_diffrn_measurement_method '\f and \w scans'
_diffrn_radiation_monochromator graphite
_diffrn_radiation_type MoK\a
_diffrn_radiation_wavelength 0.71073
_diffrn_reflns_av_R_equivalents 0.0424
_diffrn_reflns_av_unetI/netI 0.0330
_diffrn_reflns_Laue_measured_fraction_full 0.999
_diffrn_reflns_Laue_measured_fraction_max 0.996
_diffrn_reflns_limit_h_max 14
_diffrn_reflns_limit_h_min -14
_diffrn_reflns_limit_k_max 26
_diffrn_reflns_limit_k_min -26
_diffrn_reflns_limit_l_max 22
_diffrn_reflns_limit_l_min -22
_diffrn_reflns_number 48654
_diffrn_reflns_point_group_measured_fraction_full 0.999
_diffrn_reflns_point_group_measured_fraction_max 0.996
_diffrn_reflns_theta_full 25.242
_diffrn_reflns_theta_max 29.632
_diffrn_reflns_theta_min 1.646
_diffrn_source 'sealed tube'
_diffrn_source_current 35
_diffrn_source_voltage 45
_diffrn_standards_number 0
_exptl_absorpt_coefficient_mu 0.695
_exptl_absorpt_correction_T_max 0.7459
_exptl_absorpt_correction_T_min 0.6463
_exptl_absorpt_correction_type multi-scan
_exptl_absorpt_process_details
;
SADABS-2014/5 (Bruker,2014/5) was used for absorption correction.
wR2(int) was 0.1026 before and 0.0469 after correction.
The Ratio of minimum to maximum transmission is 0.8665.
The \l/2 correction factor is 0.00150.
;
_exptl_crystal_colour yellow
_exptl_crystal_colour_primary yellow
_exptl_crystal_density_diffrn 1.191
_exptl_crystal_description block
_exptl_crystal_F_000 1256
_exptl_crystal_recrystallization_method
'The material was recrystallised from a mixture of toluene and pentane by vapor diffusion'
_exptl_crystal_size_max 0.64
_exptl_crystal_size_mid 0.308
_exptl_crystal_size_min 0.224
_refine_diff_density_max 1.075
_refine_diff_density_min -0.389
_refine_diff_density_rms 0.085
_refine_ls_extinction_method none
_refine_ls_goodness_of_fit_ref 1.062
_refine_ls_hydrogen_treatment constr
_refine_ls_matrix_type full
_refine_ls_number_parameters 369
_refine_ls_number_reflns 9194
_refine_ls_number_restraints 0
_refine_ls_restrained_S_all 1.062
_refine_ls_R_factor_all 0.0654
_refine_ls_R_factor_gt 0.0491
_refine_ls_shift/su_max 0.000
_refine_ls_shift/su_mean 0.000
_refine_ls_structure_factor_coef Fsqd
_refine_ls_weighting_details 'w=1/[\s^2^(Fo^2^)+(0.0591P)^2^+3.1498P] where P=(Fo^2^+2Fc^2^)/3'
_refine_ls_weighting_scheme calc
_refine_ls_wR_factor_gt 0.1180
_refine_ls_wR_factor_ref 0.1280
_reflns_Friedel_coverage 0.000
_reflns_number_gt 7470
_reflns_number_total 9194
_reflns_threshold_expression 'I > 2\s(I)'
_cod_data_source_file om6b00025_si_002.cif
_cod_data_source_block aj-2-46
_cod_database_code 4088367
_shelx_space_group_comment
;
The symmetry employed for this shelxl refinement is uniquely defined
by the following loop, which should always be used as a source of
symmetry information in preference to the above space-group names.
They are only intended as comments.
;
_olex2_refinement_description
;
1. Fixed Uiso
 At 1.2 times of:
  All C(H) groups, All C(H,H) groups
 At 1.5 times of:
  All C(H,H,H) groups
2.a Ternary CH refined with riding coordinates:
 C23(H23), C8(H8), C26(H26), C11(H11)
2.b Secondary CH2 refined with riding coordinates:
 C15(H15A,H15B), C16(H16A,H16B), C14(H14A,H14B), C30(H30A,H30B)
2.c Aromatic/amide H refined with riding coordinates:
 C4(H4), C21(H21), C6(H6), C5(H5), C19(H19), C20(H20), C29(H29), C34(H34),
 C32(H32), C35(H35), C33(H33), C36(H36)
2.d Idealised Me refined as rotating group:
 C9(H9A,H9B,H9C), C10(H10A,H10B,H10C), C24(H24A,H24B,H24C), C25(H25A,H25B,
 H25C), C12(H12A,H12B,H12C), C13(H13A,H13B,H13C), C27(H27A,H27B,H27C), C28(H28A,
 H28B,H28C)
;
_shelx_shelxl_version_number 2014/7
_olex2_diffrn_ambient_temperature_device 'Oxford Cryosystems'
_olex2_exptl_crystal_mounting_method 'The crystal was mounted on a loop with paratone oil'
_olex2_submission_original_sample_id AJ-2-46
_olex2_submission_special_instructions 'No special instructions were received'

loop_
_space_group_symop_operation_xyz
'x, y, z'
'-x, y+1/2, -z+1/2'
'-x, -y, -z'
'x, -y-1/2, z-1/2'

loop_
_atom_site_label
_atom_site_type_symbol
_atom_site_fract_x
_atom_site_fract_y
_atom_site_fract_z
_atom_site_U_iso_or_equiv
_atom_site_adp_type
_atom_site_occupancy
_atom_site_site_symmetry_order
_atom_site_calc_flag
_atom_site_refinement_flags_posn
Cu1 Cu 0.50237(2) 0.29414(2) 0.42378(2) 0.01673(7) Uani 1 1 d .
N1 N 0.58396(14) 0.18335(8) 0.53488(9) 0.0144(3) Uani 1 1 d .
N2 N 0.56462(15) 0.28824(8) 0.59963(10) 0.0155(3) Uani 1 1 d .
N3 N 0.30701(19) 0.32496(10) 0.29657(12) 0.0296(4) Uani 1 1 d .
C18 C 0.63674(19) 0.40971(10) 0.59735(11) 0.0192(4) Uani 1 1 d .
C3 C 0.69109(17) 0.13780(10) 0.42131(12) 0.0172(3) Uani 1 1 d .
C23 C 0.29861(19) 0.33143(11) 0.59775(13) 0.0233(4) Uani 1 1 d .
H23 H 0.3338 0.2842 0.5941 0.028 Uiso 1 1 calc R
C4 C 0.6851(2) 0.09754(11) 0.35006(12) 0.0220(4) Uani 1 1 d .
H4 H 0.7580 0.0925 0.3239 0.026 Uiso 1 1 calc R
C8 C 0.34244(18) 0.12019(11) 0.46710(12) 0.0197(4) Uani 1 1 d .
H8 H 0.3631 0.1475 0.5177 0.024 Uiso 1 1 calc R
C21 C 0.3848(2) 0.45464(11) 0.60232(12) 0.0227(4) Uani 1 1 d .
H21 H 0.3016 0.4703 0.6038 0.027 Uiso 1 1 calc R
C6 C 0.46390(19) 0.07179(11) 0.35579(12) 0.0208(4) Uani 1 1 d .
H6 H 0.3888 0.0497 0.3335 0.025 Uiso 1 1 calc R
C15 C 0.6762(2) 0.19368(11) 0.67922(13) 0.0224(4) Uani 1 1 d .
H15A H 0.6851 0.1700 0.7321 0.027 Uiso 1 1 calc R
H15B H 0.7607 0.2073 0.6675 0.027 Uiso 1 1 calc R
C26 C 0.77182(19) 0.38513(11) 0.59079(13) 0.0229(4) Uani 1 1 d .
H26 H 0.7771 0.3359 0.6076 0.027 Uiso 1 1 calc R
C5 C 0.5730(2) 0.06478(11) 0.31730(12) 0.0222(4) Uani 1 1 d .
H5 H 0.5710 0.0382 0.2696 0.027 Uiso 1 1 calc R
C16 C 0.5937(2) 0.25790(11) 0.68280(12) 0.0216(4) Uani 1 1 d .
H16A H 0.5148 0.2454 0.7040 0.026 Uiso 1 1 calc R
H16B H 0.6382 0.2921 0.7197 0.026 Uiso 1 1 calc R
C19 C 0.6075(2) 0.48083(11) 0.60030(12) 0.0233(4) Uani 1 1 d .
H19 H 0.6724 0.5138 0.6004 0.028 Uiso 1 1 calc R
C20 C 0.4827(2) 0.50279(11) 0.60309(13) 0.0253(4) Uani 1 1 d .
H20 H 0.4648 0.5503 0.6055 0.030 Uiso 1 1 calc R
C14 C 0.61592(19) 0.14462(10) 0.61272(12) 0.0195(4) Uani 1 1 d .
H14A H 0.6749 0.1070 0.6048 0.023 Uiso 1 1 calc R
H14B H 0.5390 0.1242 0.6294 0.023 Uiso 1 1 calc R
C11 C 0.81458(18) 0.17431(12) 0.45514(13) 0.0236(4) Uani 1 1 d .
H11 H 0.7951 0.2063 0.4987 0.028 Uiso 1 1 calc R
C29 C 0.4266(2) 0.33483(11) 0.32222(12) 0.0231(4) Uani 1 1 d .
H29 H 0.4763 0.3618 0.2912 0.028 Uiso 1 1 calc R
C30 C 0.2509(2) 0.36094(12) 0.22141(14) 0.0287(5) Uani 1 1 d .
H30A H 0.2384 0.3275 0.1765 0.034 Uiso 1 1 calc R
H30B H 0.3100 0.3964 0.2070 0.034 Uiso 1 1 calc R
C31 C 0.1242(2) 0.39497(12) 0.23153(14) 0.0261(4) Uani 1 1 d .
C34 C -0.1112(2) 0.45818(14) 0.24783(16) 0.0360(5) Uani 1 1 d .
H34 H -0.1896 0.4790 0.2530 0.043 Uiso 1 1 calc R
C9 C 0.2894(2) 0.04966(12) 0.49064(14) 0.0275(4) Uani 1 1 d .
H9A H 0.2139 0.0570 0.5168 0.041 Uiso 1 1 calc GR
H9B H 0.3525 0.0258 0.5280 0.041 Uiso 1 1 calc GR
H9C H 0.2685 0.0218 0.4420 0.041 Uiso 1 1 calc GR
C10 C 0.2424(2) 0.16131(12) 0.40995(15) 0.0276(5) Uani 1 1 d .
H10A H 0.2166 0.1344 0.3612 0.041 Uiso 1 1 calc GR
H10B H 0.2788 0.2048 0.3950 0.041 Uiso 1 1 calc GR
H10C H 0.1693 0.1704 0.4379 0.041 Uiso 1 1 calc GR
C32 C 0.0801(2) 0.45205(12) 0.18322(14) 0.0284(5) Uani 1 1 d .
H32 H 0.1297 0.4697 0.1448 0.034 Uiso 1 1 calc R
C35 C -0.0685(2) 0.40208(15) 0.29689(16) 0.0371(6) Uani 1 1 d .
H35 H -0.1183 0.3854 0.3358 0.045 Uiso 1 1 calc R
C24 C 0.2369(2) 0.33544(13) 0.67742(16) 0.0326(5) Uani 1 1 d .
H24A H 0.2031 0.3816 0.6833 0.049 Uiso 1 1 calc GR
H24B H 0.3000 0.3255 0.7235 0.049 Uiso 1 1 calc GR
H24C H 0.1689 0.3018 0.6755 0.049 Uiso 1 1 calc GR
C25 C 0.2007(2) 0.34294(14) 0.52141(16) 0.0357(5) Uani 1 1 d .
H25A H 0.1363 0.3072 0.5188 0.053 Uiso 1 1 calc GR
H25B H 0.2431 0.3408 0.4728 0.053 Uiso 1 1 calc GR
H25C H 0.1614 0.3880 0.5247 0.053 Uiso 1 1 calc GR
C33 C -0.0362(2) 0.48282(13) 0.19142(15) 0.0343(5) Uani 1 1 d .
H33 H -0.0640 0.5207 0.1583 0.041 Uiso 1 1 calc R
C2 C 0.57922(17) 0.14369(9) 0.45958(11) 0.0143(3) Uani 1 1 d .
C22 C 0.40858(18) 0.38287(10) 0.59930(11) 0.0183(4) Uani 1 1 d .
C17 C 0.53541(18) 0.36193(10) 0.59707(11) 0.0164(3) Uani 1 1 d .
C1 C 0.55856(16) 0.25196(9) 0.52945(11) 0.0145(3) Uani 1 1 d .
C7 C 0.46485(18) 0.11152(10) 0.42775(11) 0.0159(3) Uani 1 1 d .
C36 C 0.0477(2) 0.37028(14) 0.28888(15) 0.0342(5) Uani 1 1 d .
H36 H 0.0747 0.3322 0.3220 0.041 Uiso 1 1 calc R
C12 C 0.9133(2) 0.12205(15) 0.49364(19) 0.0439(7) Uani 1 1 d .
H12A H 0.8777 0.0954 0.5350 0.066 Uiso 1 1 calc GR
H12B H 0.9877 0.1467 0.5184 0.066 Uiso 1 1 calc GR
H12C H 0.9368 0.0911 0.4518 0.066 Uiso 1 1 calc GR
C13 C 0.8688(2) 0.21784(14) 0.38957(17) 0.0378(6) Uani 1 1 d .
H13A H 0.8935 0.1875 0.3476 0.057 Uiso 1 1 calc GR
H13B H 0.9422 0.2434 0.4143 0.057 Uiso 1 1 calc GR
H13C H 0.8049 0.2501 0.3655 0.057 Uiso 1 1 calc GR
C27 C 0.8016(2) 0.38866(17) 0.50285(16) 0.0425(6) Uani 1 1 d .
H27A H 0.7370 0.3639 0.4676 0.064 Uiso 1 1 calc GR
H27B H 0.8835 0.3676 0.4994 0.064 Uiso 1 1 calc GR
H27C H 0.8033 0.4367 0.4858 0.064 Uiso 1 1 calc GR
C28 C 0.8729(3) 0.4249(2) 0.6472(2) 0.0578(9) Uani 1 1 d .
H28A H 0.8715 0.4734 0.6316 0.087 Uiso 1 1 calc GR
H28B H 0.9558 0.4056 0.6426 0.087 Uiso 1 1 calc GR
H28C H 0.8551 0.4209 0.7032 0.087 Uiso 1 1 calc GR

loop_
_atom_site_aniso_label
_atom_site_aniso_U_11
_atom_site_aniso_U_22
_atom_site_aniso_U_33
_atom_site_aniso_U_23
_atom_site_aniso_U_13
_atom_site_aniso_U_12
Cu1 0.02214(12) 0.01294(12) 0.01458(12) -0.00003(8) 0.00021(8) 0.00105(8)
N1 0.0165(7) 0.0118(7) 0.0141(7) -0.0011(6) -0.0008(5) 0.0009(5)
N2 0.0190(7) 0.0128(7) 0.0141(7) -0.0013(6) -0.0009(6) 0.0008(5)
N3 0.0358(10) 0.0231(9) 0.0287(10) 0.0047(8) -0.0005(8) 0.0025(8)
C18 0.0257(9) 0.0190(9) 0.0120(8) -0.0014(7) -0.0006(7) -0.0028(7)
C3 0.0165(8) 0.0155(9) 0.0195(9) 0.0013(7) 0.0025(7) 0.0017(6)
C23 0.0219(9) 0.0179(10) 0.0299(11) -0.0024(8) 0.0024(8) 0.0020(7)
C4 0.0247(9) 0.0221(10) 0.0204(9) 0.0009(8) 0.0072(7) 0.0060(7)
C8 0.0171(8) 0.0220(10) 0.0203(9) -0.0020(7) 0.0031(7) -0.0026(7)
C21 0.0308(10) 0.0175(9) 0.0197(9) -0.0011(7) 0.0027(8) 0.0072(8)
C6 0.0236(9) 0.0187(10) 0.0188(9) -0.0027(7) -0.0021(7) -0.0024(7)
C15 0.0273(10) 0.0189(10) 0.0190(9) 0.0010(7) -0.0044(7) 0.0032(7)
C26 0.0235(9) 0.0202(10) 0.0241(10) 0.0009(8) -0.0003(8) -0.0042(7)
C5 0.0335(11) 0.0180(10) 0.0147(9) -0.0030(7) 0.0018(8) 0.0041(8)
C16 0.0322(10) 0.0168(9) 0.0146(9) -0.0016(7) -0.0017(7) 0.0022(7)
C19 0.0360(11) 0.0166(9) 0.0167(9) -0.0005(7) 0.0013(8) -0.0061(8)
C20 0.0461(12) 0.0119(9) 0.0175(9) -0.0004(7) 0.0028(8) 0.0041(8)
C14 0.0262(9) 0.0158(9) 0.0158(8) 0.0024(7) 0.0003(7) 0.0026(7)
C11 0.0155(8) 0.0284(11) 0.0273(10) -0.0009(8) 0.0039(7) -0.0014(7)
C29 0.0343(11) 0.0170(10) 0.0180(9) -0.0005(7) 0.0027(8) 0.0009(8)
C30 0.0331(11) 0.0270(11) 0.0255(11) 0.0040(9) 0.0012(9) 0.0027(9)
C31 0.0265(10) 0.0252(11) 0.0253(10) -0.0035(8) -0.0012(8) -0.0025(8)
C34 0.0257(11) 0.0420(15) 0.0381(13) -0.0122(11) -0.0046(9) 0.0012(10)
C9 0.0245(10) 0.0284(11) 0.0291(11) 0.0085(9) 0.0023(8) -0.0043(8)
C10 0.0196(9) 0.0258(11) 0.0381(12) 0.0073(9) 0.0064(8) 0.0018(8)
C32 0.0360(12) 0.0272(11) 0.0214(10) 0.0001(8) 0.0017(9) -0.0016(9)
C35 0.0292(11) 0.0486(16) 0.0342(13) -0.0010(11) 0.0061(10) -0.0091(10)
C24 0.0319(11) 0.0296(12) 0.0386(13) 0.0002(10) 0.0130(10) -0.0003(9)
C25 0.0277(11) 0.0410(14) 0.0360(13) -0.0043(11) -0.0047(9) 0.0008(10)
C33 0.0398(13) 0.0279(12) 0.0318(12) -0.0018(10) -0.0088(10) 0.0045(10)
C2 0.0182(8) 0.0104(8) 0.0143(8) -0.0004(6) 0.0016(6) 0.0017(6)
C22 0.0240(9) 0.0157(9) 0.0147(8) -0.0020(7) 0.0004(7) 0.0029(7)
C17 0.0244(9) 0.0124(8) 0.0120(8) -0.0021(6) 0.0001(7) 0.0004(7)
C1 0.0128(7) 0.0135(8) 0.0167(8) -0.0015(6) -0.0005(6) -0.0009(6)
C7 0.0190(8) 0.0121(8) 0.0161(8) 0.0002(6) 0.0001(6) 0.0011(6)
C36 0.0355(12) 0.0323(13) 0.0328(12) 0.0090(10) -0.0038(10) -0.0061(10)
C12 0.0244(11) 0.0469(16) 0.0568(17) 0.0263(13) -0.0094(11) -0.0058(10)
C13 0.0316(12) 0.0336(13) 0.0461(15) 0.0150(11) -0.0031(10) -0.0107(10)
C27 0.0312(12) 0.0644(19) 0.0322(13) -0.0027(12) 0.0050(10) 0.0137(12)
C28 0.0297(13) 0.097(3) 0.0458(17) -0.0308(17) 0.0011(12) -0.0124(15)

loop_
_atom_type_symbol
_atom_type_description
_atom_type_scat_dispersion_real
_atom_type_scat_dispersion_imag
_atom_type_scat_source
C C 0.0033 0.0016 'International Tables Vol C Tables 4.2.6.8 and 6.1.1.4'
H H 0.0000 0.0000 'International Tables Vol C Tables 4.2.6.8 and 6.1.1.4'
Cu Cu 0.3201 1.2651 'International Tables Vol C Tables 4.2.6.8 and 6.1.1.4'
N N 0.0061 0.0033 'International Tables Vol C Tables 4.2.6.8 and 6.1.1.4'

loop_
_geom_angle_atom_site_label_1
_geom_angle_atom_site_label_2
_geom_angle_atom_site_label_3
_geom_angle
C29 Cu1 C1 173.28(8)
C2 N1 C14 116.99(15)
C1 N1 C14 124.81(15)
C1 N1 C2 118.21(15)
C17 N2 C16 115.45(15)
C1 N2 C16 124.81(16)
C1 N2 C17 119.68(15)
C29 N3 C30 118.57(19)
C19 C18 C26 121.19(18)
C19 C18 C17 117.52(18)
C17 C18 C26 121.24(18)
C4 C3 C11 120.40(17)
C4 C3 C2 117.69(17)
C2 C3 C11 121.90(17)
C24 C23 H23 107.6
C24 C23 C25 111.89(19)
C25 C23 H23 107.6
C22 C23 H23 107.6
C22 C23 C24 111.00(18)
C22 C23 C25 110.80(18)
C3 C4 H4 119.3
C5 C4 C3 121.42(18)
C5 C4 H4 119.3
C9 C8 H8 107.8
C9 C8 C10 111.15(17)
C10 C8 H8 107.8
C7 C8 H8 107.8
C7 C8 C9 111.53(17)
C7 C8 C10 110.59(16)
C20 C21 H21 119.4
C20 C21 C22 121.17(19)
C22 C21 H21 119.4
C5 C6 H6 119.5
C5 C6 C7 121.06(18)
C7 C6 H6 119.5
H15A C15 H15B 108.2
C16 C15 H15A 109.7
C16 C15 H15B 109.7
C16 C15 C14 109.87(16)
C14 C15 H15A 109.7
C14 C15 H15B 109.7
C18 C26 H26 107.4
C18 C26 C28 113.2(2)
C27 C26 C18 111.25(18)
C27 C26 H26 107.4
C27 C26 C28 110.0(2)
C28 C26 H26 107.4
C4 C5 C6 119.80(18)
C4 C5 H5 120.1
C6 C5 H5 120.1
N2 C16 C15 109.75(16)
N2 C16 H16A 109.7
N2 C16 H16B 109.7
C15 C16 H16A 109.7
C15 C16 H16B 109.7
H16A C16 H16B 108.2
C18 C19 H19 119.7
C20 C19 C18 120.69(19)
C20 C19 H19 119.7
C21 C20 C19 120.56(19)
C21 C20 H20 119.7
C19 C20 H20 119.7
N1 C14 C15 109.85(16)
N1 C14 H14A 109.7
N1 C14 H14B 109.7
C15 C14 H14A 109.7
C15 C14 H14B 109.7
H14A C14 H14B 108.2
C3 C11 H11 107.6
C3 C11 C12 111.08(19)
C3 C11 C13 111.96(18)
C12 C11 H11 107.6
C12 C11 C13 110.65(19)
C13 C11 H11 107.6
Cu1 C29 H29 119.8
N3 C29 Cu1 120.40(16)
N3 C29 H29 119.8
N3 C30 H30A 109.2
N3 C30 H30B 109.2
N3 C30 C31 112.21(19)
H30A C30 H30B 107.9
C31 C30 H30A 109.2
C31 C30 H30B 109.2
C32 C31 C30 120.7(2)
C32 C31 C36 117.9(2)
C36 C31 C30 121.4(2)
C35 C34 H34 120.5
C33 C34 H34 120.5
C33 C34 C35 119.0(2)
C8 C9 H9A 109.5
C8 C9 H9B 109.5
C8 C9 H9C 109.5
H9A C9 H9B 109.5
H9A C9 H9C 109.5
H9B C9 H9C 109.5
C8 C10 H10A 109.5
C8 C10 H10B 109.5
C8 C10 H10C 109.5
H10A C10 H10B 109.5
H10A C10 H10C 109.5
H10B C10 H10C 109.5
C31 C32 H32 119.5
C33 C32 C31 121.0(2)
C33 C32 H32 119.5
C34 C35 H35 119.6
C34 C35 C36 120.8(2)
C36 C35 H35 119.6
C23 C24 H24A 109.5
C23 C24 H24B 109.5
C23 C24 H24C 109.5
H24A C24 H24B 109.5
H24A C24 H24C 109.5
H24B C24 H24C 109.5
C23 C25 H25A 109.5
C23 C25 H25B 109.5
C23 C25 H25C 109.5
H25A C25 H25B 109.5
H25A C25 H25C 109.5
H25B C25 H25C 109.5
C34 C33 C32 120.8(2)
C34 C33 H33 119.6
C32 C33 H33 119.6
C3 C2 N1 118.76(16)
C7 C2 N1 119.13(15)
C7 C2 C3 122.11(17)
C21 C22 C23 119.80(18)
C21 C22 C17 117.26(18)
C17 C22 C23 122.94(17)
C18 C17 N2 118.42(17)
C22 C17 N2 118.67(17)
C22 C17 C18 122.81(18)
N1 C1 Cu1 120.27(13)
N2 C1 Cu1 121.94(13)
N2 C1 N1 117.61(16)
C6 C7 C8 119.87(17)
C2 C7 C8 122.19(16)
C2 C7 C6 117.91(17)
C31 C36 H36 119.8
C35 C36 C31 120.5(2)
C35 C36 H36 119.8
C11 C12 H12A 109.5
C11 C12 H12B 109.5
C11 C12 H12C 109.5
H12A C12 H12B 109.5
H12A C12 H12C 109.5
H12B C12 H12C 109.5
C11 C13 H13A 109.5
C11 C13 H13B 109.5
C11 C13 H13C 109.5
H13A C13 H13B 109.5
H13A C13 H13C 109.5
H13B C13 H13C 109.5
C26 C27 H27A 109.5
C26 C27 H27B 109.5
C26 C27 H27C 109.5
H27A C27 H27B 109.5
H27A C27 H27C 109.5
H27B C27 H27C 109.5
C26 C28 H28A 109.5
C26 C28 H28B 109.5
C26 C28 H28C 109.5
H28A C28 H28B 109.5
H28A C28 H28C 109.5
H28B C28 H28C 109.5

loop_
_geom_bond_atom_site_label_1
_geom_bond_atom_site_label_2
_geom_bond_distance
Cu1 C29 1.916(2)
Cu1 C1 1.9326(18)
N1 C14 1.475(2)
N1 C2 1.442(2)
N1 C1 1.339(2)
N2 C16 1.476(2)
N2 C17 1.441(2)
N2 C1 1.336(2)
N3 C29 1.292(3)
N3 C30 1.467(3)
C18 C26 1.516(3)
C18 C19 1.396(3)
C18 C17 1.405(3)
C3 C4 1.392(3)
C3 C11 1.519(3)
C3 C2 1.407(2)
C23 H23 0.9800
C23 C24 1.530(3)
C23 C25 1.533(3)
C23 C22 1.518(3)
C4 H4 0.9300
C4 C5 1.384(3)
C8 H8 0.9800
C8 C9 1.527(3)
C8 C10 1.535(3)
C8 C7 1.521(3)
C21 H21 0.9300
C21 C20 1.381(3)
C21 C22 1.396(3)
C6 H6 0.9300
C6 C5 1.385(3)
C6 C7 1.400(3)
C15 H15A 0.9700
C15 H15B 0.9700
C15 C16 1.509(3)
C15 C14 1.515(3)
C26 H26 0.9800
C26 C27 1.513(3)
C26 C28 1.523(3)
C5 H5 0.9300
C16 H16A 0.9700
C16 H16B 0.9700
C19 H19 0.9300
C19 C20 1.387(3)
C20 H20 0.9300
C14 H14A 0.9700
C14 H14B 0.9700
C11 H11 0.9800
C11 C12 1.521(3)
C11 C13 1.525(3)
C29 H29 0.9300
C30 H30A 0.9700
C30 H30B 0.9700
C30 C31 1.513(3)
C31 C32 1.393(3)
C31 C36 1.394(3)
C34 H34 0.9300
C34 C35 1.381(4)
C34 C33 1.372(4)
C9 H9A 0.9600
C9 H9B 0.9600
C9 H9C 0.9600
C10 H10A 0.9600
C10 H10B 0.9600
C10 H10C 0.9600
C32 H32 0.9300
C32 C33 1.381(3)
C35 H35 0.9300
C35 C36 1.388(4)
C24 H24A 0.9600
C24 H24B 0.9600
C24 H24C 0.9600
C25 H25A 0.9600
C25 H25B 0.9600
C25 H25C 0.9600
C33 H33 0.9300
C2 C7 1.395(3)
C22 C17 1.400(3)
C36 H36 0.9300
C12 H12A 0.9600
C12 H12B 0.9600
C12 H12C 0.9600
C13 H13A 0.9600
C13 H13B 0.9600
C13 H13C 0.9600
C27 H27A 0.9600
C27 H27B 0.9600
C27 H27C 0.9600
C28 H28A 0.9600
C28 H28B 0.9600
C28 H28C 0.9600

loop_
_geom_torsion_atom_site_label_1
_geom_torsion_atom_site_label_2
_geom_torsion_atom_site_label_3
_geom_torsion_atom_site_label_4
_geom_torsion
N1 C2 C7 C8 3.6(3)
N1 C2 C7 C6 -178.31(17)
N3 C30 C31 C32 154.9(2)
N3 C30 C31 C36 -25.4(3)
C18 C19 C20 C21 -0.5(3)
C3 C4 C5 C6 -0.1(3)
C3 C2 C7 C8 -177.50(17)
C3 C2 C7 C6 0.6(3)
C23 C22 C17 N2 -4.8(3)
C23 C22 C17 C18 179.08(18)
C4 C3 C11 C12 -72.5(3)
C4 C3 C11 C13 51.7(3)
C4 C3 C2 N1 178.12(17)
C4 C3 C2 C7 -0.8(3)
C21 C22 C17 N2 175.81(17)
C21 C22 C17 C18 -0.3(3)
C26 C18 C19 C20 177.48(18)
C26 C18 C17 N2 6.8(3)
C26 C18 C17 C22 -177.05(17)
C5 C6 C7 C8 178.03(18)
C5 C6 C7 C2 -0.1(3)
C16 N2 C17 C18 88.4(2)
C16 N2 C17 C22 -87.9(2)
C16 N2 C1 Cu1 173.42(14)
C16 N2 C1 N1 -1.8(3)
C16 C15 C14 N1 50.7(2)
C19 C18 C26 C27 -81.0(3)
C19 C18 C26 C28 43.5(3)
C19 C18 C17 N2 -175.90(16)
C19 C18 C17 C22 0.2(3)
C20 C21 C22 C23 -179.45(19)
C20 C21 C22 C17 0.0(3)
C14 N1 C2 C3 -90.9(2)
C14 N1 C2 C7 88.0(2)
C14 N1 C1 Cu1 -174.15(13)
C14 N1 C1 N2 1.1(3)
C14 C15 C16 N2 -51.2(2)
C11 C3 C4 C5 -178.87(19)
C11 C3 C2 N1 -2.5(3)
C11 C3 C2 C7 178.57(18)
C29 N3 C30 C31 -133.5(2)
C30 N3 C29 Cu1 175.92(15)
C30 C31 C32 C33 179.2(2)
C30 C31 C36 C35 -179.7(2)
C31 C32 C33 C34 0.4(4)
C34 C35 C36 C31 0.6(4)
C9 C8 C7 C6 59.1(2)
C9 C8 C7 C2 -122.8(2)
C10 C8 C7 C6 -65.1(2)
C10 C8 C7 C2 113.0(2)
C32 C31 C36 C35 0.0(3)
C35 C34 C33 C32 0.3(4)
C24 C23 C22 C21 -64.0(2)
C24 C23 C22 C17 116.6(2)
C25 C23 C22 C21 60.9(2)
C25 C23 C22 C17 -118.5(2)
C33 C34 C35 C36 -0.8(4)
C2 N1 C14 C15 153.76(16)
C2 N1 C1 Cu1 5.4(2)
C2 N1 C1 N2 -179.30(15)
C2 C3 C4 C5 0.5(3)
C2 C3 C11 C12 108.1(2)
C2 C3 C11 C13 -127.7(2)
C22 C21 C20 C19 0.4(3)
C17 N2 C16 C15 -155.03(17)
C17 N2 C1 Cu1 -3.5(2)
C17 N2 C1 N1 -178.68(16)
C17 C18 C26 C27 96.2(2)
C17 C18 C26 C28 -139.3(2)
C17 C18 C19 C20 0.2(3)
C1 N1 C14 C15 -26.7(2)
C1 N1 C2 C3 89.5(2)
C1 N1 C2 C7 -91.5(2)
C1 N2 C16 C15 28.0(3)
C1 N2 C17 C18 -94.4(2)
C1 N2 C17 C22 89.3(2)
C7 C6 C5 C4 -0.1(3)
C36 C31 C32 C33 -0.5(3)
